data_7010071
loop_
_publ_author_name
'Jiang, Feilong'
'Olmstead, Marilyn M.'
'Balch, Alan L.'

_publ_section_title
;
 Aurophilic attractions: one cation, [Au{C(OMe)NMeH}2]+, but three
 different structural arrangements in the solid state salts
;
_journal_issue 22
_journal_name_full 'Journal of the Chemical Society, Dalton Transactions'
_journal_page_first 4098
_journal_paper_doi 10.1039/b005684g
_journal_year 2000
_chemical_formula_sum 'C13 H14 Au Cl2 N3 O5'
_chemical_formula_weight 560.14
_chemical_name_common '[Au(CH3OCNHCH3)2][C7Cl2NO3]'
_chemical_name_systematic
; 
 ? 
;
_space_group_IT_number 2
_symmetry_cell_setting triclinic
_symmetry_space_group_name_Hall '-P 1'
_symmetry_space_group_name_H-M 'P -1'
_atom_sites_solution_hydrogens geom
_atom_sites_solution_primary direct
_atom_sites_solution_secondary difmap
_audit_creation_method SHELXL-97
_cell_angle_alpha 75.6230(10)
_cell_angle_beta 68.2100(10)
_cell_angle_gamma 89.0390(10)
_cell_formula_units_Z 2
_cell_length_a 9.3330(5)
_cell_length_b 9.4169(5)
_cell_length_c 10.4907(6)
_cell_measurement_reflns_used 4307
_cell_measurement_temperature 90(2)
_cell_measurement_theta_max 29.9
_cell_measurement_theta_min 2.2
_cell_volume 826.40(8)
_computing_cell_refinement 'Bruker SAINT'
_computing_data_collection 'Bruker SMART'
_computing_data_reduction 'Bruker SAINT'
_computing_molecular_graphics 'SHELXTL 5.03, XP (Sheldrick, 1994)'
_computing_publication_material 'SHELXL-97 (Sheldrick, 1997)'
_computing_structure_refinement 'SHELXL-97 (Sheldrick, 1997)'
_computing_structure_solution 'SHELXS-97 (Sheldrick, 1990)'
_diffrn_ambient_temperature 90(2)
_diffrn_measured_fraction_theta_full 0.934
_diffrn_measured_fraction_theta_max 0.934
_diffrn_measurement_device_type 'Bruker SMART 1000'
_diffrn_measurement_method \w
_diffrn_radiation_monochromator graphite
_diffrn_radiation_source 'normal-focus sealed tube'
_diffrn_radiation_type MoK\a
_diffrn_radiation_wavelength 0.71073
_diffrn_reflns_av_R_equivalents 0.0351
_diffrn_reflns_av_sigmaI/netI 0.0631
_diffrn_reflns_limit_h_max 13
_diffrn_reflns_limit_h_min -12
_diffrn_reflns_limit_k_max 13
_diffrn_reflns_limit_k_min -13
_diffrn_reflns_limit_l_max 15
_diffrn_reflns_limit_l_min -15
_diffrn_reflns_number 11590
_diffrn_reflns_theta_full 31.52
_diffrn_reflns_theta_max 31.52
_diffrn_reflns_theta_min 2.17
_diffrn_standards_decay_% <0.1
_diffrn_standards_number '50 frames remeasured'
_exptl_absorpt_coefficient_mu 9.254
_exptl_absorpt_correction_T_max 0.7687
_exptl_absorpt_correction_T_min 0.6067
_exptl_absorpt_correction_type empirical
_exptl_absorpt_process_details
;SADABS, Sheldrick, G.M. An empirical absorption correction program based 
 on the method of Blessing, R. H., Acta Cryst. (1995). A51, 33-38.
;
_exptl_crystal_colour red
_exptl_crystal_density_diffrn 2.251
_exptl_crystal_density_method 'not measured'
_exptl_crystal_description plate
_exptl_crystal_F_000 532
_exptl_crystal_size_max 0.06
_exptl_crystal_size_mid 0.04
_exptl_crystal_size_min 0.03
_refine_diff_density_max 1.111
_refine_diff_density_min -1.520
_refine_diff_density_rms 0.186
_refine_ls_extinction_method none
_refine_ls_goodness_of_fit_ref 0.908
_refine_ls_hydrogen_treatment mixed
_refine_ls_matrix_type full
_refine_ls_number_parameters 229
_refine_ls_number_reflns 5138
_refine_ls_number_restraints 2
_refine_ls_restrained_S_all 0.908
_refine_ls_R_factor_all 0.0424
_refine_ls_R_factor_gt 0.0280
_refine_ls_shift/su_max 0.001
_refine_ls_shift/su_mean 0.000
_refine_ls_structure_factor_coef Fsqd
_refine_ls_weighting_details 'calc w=1/[\s^2^(Fo^2^)+(0.0175P)^2^+0.0000P] where P=(Fo^2^+2Fc^2^)/3'
_refine_ls_weighting_scheme calc
_refine_ls_wR_factor_gt 0.0480
_refine_ls_wR_factor_ref 0.0508
_reflns_number_gt 4195
_reflns_number_total 5138
_reflns_threshold_expression >2sigma(I)
_cod_data_source_file b005684g.txt
_cod_data_source_block mn1032
_cod_original_sg_symbol_H-M P-1
_cod_database_code 7010071

loop_
_symmetry_equiv_pos_as_xyz
'x, y, z'
'-x, -y, -z'

loop_
_atom_site_label
_atom_site_type_symbol
_atom_site_fract_x
_atom_site_fract_y
_atom_site_fract_z
_atom_site_U_iso_or_equiv
_atom_site_adp_type
_atom_site_occupancy
_atom_site_symmetry_multiplicity
_atom_site_calc_flag
_atom_site_refinement_flags
_atom_site_disorder_assembly
_atom_site_disorder_group
Au1 Au 0.631951(19) 0.388569(18) 0.968777(19) 0.01406(4) Uani 1 1 d . . .
O1 O 0.7979(3) 0.5367(3) 0.6584(3) 0.0193(6) Uani 1 1 d . . .
O2 O 0.6136(3) 0.4026(3) 1.2574(3) 0.0178(6) Uani 1 1 d . . .
N1 N 0.6355(4) 0.3509(4) 0.6997(4) 0.0180(7) Uani 1 1 d D . .
H1 H 0.565(4) 0.275(3) 0.758(4) 0.028(13) Uiso 1 1 d D . .
N2 N 0.4656(4) 0.2206(4) 1.2648(4) 0.0175(7) Uani 1 1 d D . .
H2 H 0.419(6) 0.181(5) 1.218(5) 0.052(17) Uiso 1 1 d D . .
C1 C 0.6959(4) 0.4288(4) 0.7556(4) 0.0150(8) Uani 1 1 d . . .
C2 C 0.6706(5) 0.3739(5) 0.5475(5) 0.0293(10) Uani 1 1 d . . .
H2A H 0.7830 0.3885 0.4954 0.044 Uiso 1 1 calc R . .
H2B H 0.6227 0.4611 0.5137 0.044 Uiso 1 1 calc R . .
H2C H 0.6295 0.2876 0.5317 0.044 Uiso 1 1 calc R . .
C3 C 0.8791(5) 0.6256(5) 0.7094(5) 0.0251(10) Uani 1 1 d . . .
H3A H 0.9440 0.5640 0.7518 0.038 Uiso 1 1 calc R . .
H3B H 0.8037 0.6673 0.7812 0.038 Uiso 1 1 calc R . .
H3C H 0.9445 0.7054 0.6298 0.038 Uiso 1 1 calc R . .
C4 C 0.5662(4) 0.3330(4) 1.1834(5) 0.0153(8) Uani 1 1 d . . .
C5 C 0.4136(5) 0.1736(5) 1.4190(5) 0.0241(9) Uani 1 1 d . . .
H5A H 0.3628 0.2530 1.4595 0.036 Uiso 1 1 calc R . .
H5B H 0.5029 0.1499 1.4459 0.036 Uiso 1 1 calc R . .
H5C H 0.3402 0.0862 1.4555 0.036 Uiso 1 1 calc R . .
C6 C 0.7325(5) 0.5225(5) 1.1757(5) 0.0236(9) Uani 1 1 d . . .
H6A H 0.6997 0.5907 1.1064 0.035 Uiso 1 1 calc R . .
H6B H 0.8292 0.4833 1.1256 0.035 Uiso 1 1 calc R . .
H6C H 0.7489 0.5746 1.2398 0.035 Uiso 1 1 calc R . .
Cl1 Cl -0.05273(11) -0.26399(11) 1.30818(11) 0.0212(2) Uani 1 1 d . . .
Cl2 Cl 0.17581(12) -0.03509(11) 1.32522(11) 0.0223(2) Uani 1 1 d . . .
O3 O 0.3808(3) 0.1337(3) 1.0395(3) 0.0261(7) Uani 1 1 d . . .
O4 O -0.0221(3) -0.2500(3) 1.0198(3) 0.0230(7) Uani 1 1 d . . .
O5 O 0.4003(3) 0.1111(3) 0.7815(3) 0.0238(7) Uani 1 1 d . . .
N3 N 0.1846(4) -0.1127(4) 0.6597(4) 0.0247(8) Uani 1 1 d . . .
C7 C 0.0772(4) -0.1466(4) 1.1580(5) 0.0164(8) Uani 1 1 d . . .
C8 C 0.1746(4) -0.0492(4) 1.1658(4) 0.0162(8) Uani 1 1 d . . .
C9 C 0.2894(4) 0.0469(4) 1.0358(5) 0.0185(8) Uani 1 1 d . . .
C10 C 0.2968(4) 0.0321(4) 0.8895(5) 0.0177(8) Uani 1 1 d . . .
C11 C 0.1860(4) -0.0703(4) 0.8904(4) 0.0155(8) Uani 1 1 d . . .
C12 C 0.0752(4) -0.1612(4) 1.0182(4) 0.0150(8) Uani 1 1 d . . .
C13 C 0.1870(5) -0.0912(4) 0.7620(5) 0.0185(9) Uani 1 1 d . . .

loop_
_atom_site_aniso_label
_atom_site_aniso_U_11
_atom_site_aniso_U_22
_atom_site_aniso_U_33
_atom_site_aniso_U_23
_atom_site_aniso_U_13
_atom_site_aniso_U_12
Au1 0.01372(7) 0.01381(7) 0.01427(7) -0.00374(5) -0.00481(5) 0.00071(5)
O1 0.0189(14) 0.0176(15) 0.0171(16) -0.0017(12) -0.0035(12) -0.0013(12)
O2 0.0212(15) 0.0157(14) 0.0146(15) 0.0011(12) -0.0079(12) -0.0052(11)
N1 0.0207(18) 0.0187(18) 0.0139(18) -0.0025(15) -0.0069(15) 0.0011(14)
N2 0.0154(17) 0.0187(18) 0.0169(19) -0.0038(15) -0.0049(14) -0.0016(14)
C1 0.0127(18) 0.0148(19) 0.013(2) -0.0009(16) -0.0011(15) 0.0014(15)
C2 0.036(3) 0.034(3) 0.021(2) -0.011(2) -0.012(2) 0.000(2)
C3 0.025(2) 0.021(2) 0.027(3) -0.0041(19) -0.0073(19) -0.0039(18)
C4 0.0134(19) 0.0130(19) 0.023(2) -0.0056(17) -0.0101(17) 0.0049(15)
C5 0.024(2) 0.026(2) 0.017(2) 0.0007(19) -0.0062(18) -0.0079(18)
C6 0.024(2) 0.022(2) 0.022(2) -0.0010(19) -0.0082(18) -0.0115(17)
Cl1 0.0208(5) 0.0207(5) 0.0189(5) -0.0046(4) -0.0040(4) -0.0037(4)
Cl2 0.0250(5) 0.0232(5) 0.0213(5) -0.0080(4) -0.0103(4) -0.0007(4)
O3 0.0266(17) 0.0247(18) 0.0272(18) -0.0059(14) -0.0105(14) -0.0084(13)
O4 0.0215(15) 0.0219(16) 0.0228(17) -0.0051(13) -0.0054(13) -0.0075(12)
O5 0.0188(15) 0.0219(16) 0.0258(18) -0.0045(14) -0.0038(13) -0.0059(12)
N3 0.0225(19) 0.0211(19) 0.027(2) -0.0042(17) -0.0071(16) -0.0003(15)
C7 0.0116(18) 0.0113(19) 0.026(2) -0.0047(17) -0.0064(16) 0.0024(14)
C8 0.0175(19) 0.0152(19) 0.017(2) -0.0059(16) -0.0065(16) 0.0026(15)
C9 0.0146(19) 0.016(2) 0.026(2) -0.0089(18) -0.0077(17) 0.0031(15)
C10 0.0152(19) 0.0129(19) 0.023(2) -0.0052(17) -0.0055(17) 0.0035(15)
C11 0.0109(18) 0.0128(19) 0.020(2) -0.0058(17) -0.0022(16) 0.0018(15)
C12 0.0168(19) 0.0125(19) 0.017(2) -0.0043(16) -0.0076(16) 0.0036(15)
C13 0.0162(19) 0.014(2) 0.023(2) -0.0039(18) -0.0050(17) 0.0019(15)

loop_
_atom_type_symbol
_atom_type_description
_atom_type_scat_dispersion_real
_atom_type_scat_dispersion_imag
_atom_type_scat_source
C C 0.0033 0.0016 'International Tables Vol C Tables 4.2.6.8 and 6.1.1.4'
H H 0.0000 0.0000 'International Tables Vol C Tables 4.2.6.8 and 6.1.1.4'
N N 0.0061 0.0033 'International Tables Vol C Tables 4.2.6.8 and 6.1.1.4'
O O 0.0106 0.0060 'International Tables Vol C Tables 4.2.6.8 and 6.1.1.4'
Au Au -2.0133 8.8022 'International Tables Vol C Tables 4.2.6.8 and 6.1.1.4'
Cl Cl 0.1484 0.1585 'International Tables Vol C Tables 4.2.6.8 and 6.1.1.4'

loop_
_geom_angle_atom_site_label_1
_geom_angle_atom_site_label_2
_geom_angle_atom_site_label_3
_geom_angle
_geom_angle_site_symmetry_1
_geom_angle_site_symmetry_3
_geom_angle_publ_flag
C1 Au1 C4 175.99(17) . . ?
C1 Au1 Au1 99.32(11) . 2_667 ?
C4 Au1 Au1 83.20(10) . 2_667 ?
C1 O1 C3 117.0(3) . . ?
C4 O2 C6 116.2(3) . . ?
C1 N1 C2 125.8(4) . . ?
C4 N2 C5 124.7(4) . . ?
N1 C1 O1 112.6(4) . . ?
N1 C1 Au1 121.7(3) . . ?
O1 C1 Au1 125.7(3) . . ?
N2 C4 O2 112.3(4) . . ?
N2 C4 Au1 121.5(3) . . ?
O2 C4 Au1 126.2(3) . . ?
C8 C7 C12 122.8(4) . . ?
C8 C7 Cl1 121.2(3) . . ?
C12 C7 Cl1 116.0(3) . . ?
C7 C8 C9 120.6(4) . . ?
C7 C8 Cl2 122.1(3) . . ?
C9 C8 Cl2 117.3(3) . . ?
O3 C9 C8 122.1(4) . . ?
O3 C9 C10 119.1(4) . . ?
C8 C9 C10 118.8(3) . . ?
O5 C10 C11 126.0(4) . . ?
O5 C10 C9 116.9(3) . . ?
C11 C10 C9 117.1(4) . . ?
C13 C11 C10 120.3(4) . . ?
C13 C11 C12 116.8(4) . . ?
C10 C11 C12 122.8(4) . . ?
O4 C12 C11 123.2(4) . . ?
O4 C12 C7 119.0(4) . . ?
C11 C12 C7 117.9(3) . . ?
N3 C13 C11 177.7(5) . . ?

loop_
_geom_bond_atom_site_label_1
_geom_bond_atom_site_label_2
_geom_bond_distance
_geom_bond_site_symmetry_2
_geom_bond_publ_flag
Au1 C1 2.025(4) . ?
Au1 C4 2.029(4) . ?
Au1 Au1 3.1955(3) 2_667 ?
O1 C1 1.332(5) . ?
O1 C3 1.451(5) . ?
O2 C4 1.321(5) . ?
O2 C6 1.448(5) . ?
N1 C1 1.293(5) . ?
N1 C2 1.465(5) . ?
N2 C4 1.312(5) . ?
N2 C5 1.455(5) . ?
Cl1 C7 1.713(4) . ?
Cl2 C8 1.715(4) . ?
O3 C9 1.209(5) . ?
O4 C12 1.238(5) . ?
O5 C10 1.250(5) . ?
N3 C13 1.148(5) . ?
C7 C8 1.340(5) . ?
C7 C12 1.513(6) . ?
C8 C9 1.470(6) . ?
C9 C10 1.551(6) . ?
C10 C11 1.422(5) . ?
C11 C13 1.405(6) . ?
C11 C12 1.424(5) . ?

loop_
_geom_hbond_atom_site_label_D
_geom_hbond_atom_site_label_H
_geom_hbond_atom_site_label_A
_geom_hbond_distance_DH
_geom_hbond_distance_HA
_geom_hbond_distance_DA
_geom_hbond_angle_DHA
_geom_hbond_site_symmetry_A
N2 H2 O3 0.907(10) 2.18(2) 3.042(4) 158(5) .
N2 H2 Cl2 0.907(10) 2.77(4) 3.421(4) 130(4) .
N1 H1 O5 0.905(10) 2.10(3) 2.909(5) 148(4) .
